data_7030377
loop_
_publ_author_name
'Cooper, Oliver J.'
'Mills, David P.'
'Lewis, William'
'Blake, Alexander J.'
'Liddle, Stephen T.'

_publ_section_title
;
 Reactivity of the uranium(iv) carbene complex
 [U(BIPM(TMS))(Cl)(\m-Cl)2Li(THF)2] (BIPM(TMS) = {C(PPh2NSiMe3)2}) towards
 carbonyl and heteroallene substrates: metallo-Wittig, adduct formation,
 C-F bond activation, and [2 + 2]-cycloaddition reactions.
;
_journal_issue 38
_journal_name_full 'Dalton transactions (Cambridge, England : 2003)'
_journal_page_first 14275
_journal_page_last 14283
_journal_paper_doi 10.1039/c4dt00909f
_journal_volume 43
_journal_year 2014
_chemical_formula_moiety 'C84 H108 Cl4 Li2 N4 O8 P4 Si4 U'
_chemical_formula_sum 'C84 H108 Cl4 Li2 N4 O8 P4 Si4 U'
_chemical_formula_weight 1931.69
_chemical_name_systematic
; 
 ? 
;
_space_group_IT_number 2
_symmetry_cell_setting triclinic
_symmetry_space_group_name_Hall '-P 1'
_symmetry_space_group_name_H-M 'P -1'
_atom_sites_solution_hydrogens geom
_atom_sites_solution_primary direct
_atom_sites_solution_secondary difmap
_audit_creation_method 'enCIFer editing of SHELXL97 CIF output'
_cell_angle_alpha 90.2620(10)
_cell_angle_beta 99.5620(10)
_cell_angle_gamma 98.0780(10)
_cell_formula_units_Z 1
_cell_length_a 10.4952(10)
_cell_length_b 11.0542(10)
_cell_length_c 20.4225(19)
_cell_measurement_reflns_used 13958
_cell_measurement_temperature 90(2)
_cell_measurement_theta_max 27.57
_cell_measurement_theta_min 2.52
_cell_volume 2312.3(4)
_computing_cell_refinement 'Bruker SAINT version 6.36A (Bruker, 2000)'
_computing_data_collection 'Bruker SMART version 5.625 (Bruker, 2001)'
_computing_data_reduction 'Bruker SAINT; SHELXTL (Sheldrick, 2008)'
_computing_molecular_graphics 'SHELXTL (Sheldrick, 2008)'
_computing_publication_material 'enCIFer(Allen et al., 2004); PLATON (Spek, 2009)'
_computing_structure_refinement 'SHELXL97 (Sheldrick, 2008)'
_computing_structure_solution 'SHELXTL (Sheldrick, 2008)'
_diffrn_ambient_temperature 90(2)
_diffrn_measured_fraction_theta_full 0.970
_diffrn_measured_fraction_theta_max 0.970
_diffrn_measurement_device_type 'Bruker SMART APEX CCD diffractometer'
_diffrn_measurement_method '\w rotation with narrow frames'
_diffrn_radiation_monochromator graphite
_diffrn_radiation_source 'fine-focus sealed tube'
_diffrn_radiation_type MoK\a
_diffrn_radiation_wavelength 0.71073
_diffrn_reflns_av_R_equivalents 0.0386
_diffrn_reflns_av_sigmaI/netI 0.0626
_diffrn_reflns_limit_h_max 13
_diffrn_reflns_limit_h_min -13
_diffrn_reflns_limit_k_max 13
_diffrn_reflns_limit_k_min -14
_diffrn_reflns_limit_l_max 26
_diffrn_reflns_limit_l_min -26
_diffrn_reflns_number 20036
_diffrn_reflns_theta_full 27.57
_diffrn_reflns_theta_max 27.57
_diffrn_reflns_theta_min 2.02
_diffrn_standards_decay_% 0
_diffrn_standards_number 0
_exptl_absorpt_coefficient_mu 2.044
_exptl_absorpt_correction_T_max 0.75
_exptl_absorpt_correction_T_min 0.58
_exptl_absorpt_correction_type multi-scan
_exptl_absorpt_process_details '(SADABS; Bruker, 2001)'
_exptl_crystal_colour colourless
_exptl_crystal_density_diffrn 1.387
_exptl_crystal_density_method 'not measured'
_exptl_crystal_description needle
_exptl_crystal_F_000 986
_exptl_crystal_size_max 0.05
_exptl_crystal_size_mid 0.01
_exptl_crystal_size_min 0.01
_refine_diff_density_max 3.953
_refine_diff_density_min -2.418
_refine_diff_density_rms 0.172
_refine_ls_extinction_method none
_refine_ls_goodness_of_fit_ref 1.250
_refine_ls_hydrogen_treatment mixed
_refine_ls_matrix_type full
_refine_ls_number_parameters 505
_refine_ls_number_reflns 10402
_refine_ls_number_restraints 1
_refine_ls_restrained_S_all 1.250
_refine_ls_R_factor_all 0.0647
_refine_ls_R_factor_gt 0.0629
_refine_ls_shift/su_max 0.000
_refine_ls_shift/su_mean 0.000
_refine_ls_structure_factor_coef Fsqd
_refine_ls_weighting_details 'calc w=1/[\s^2^(Fo^2^)+(0.0000P)^2^+20.8918P] where P=(Fo^2^+2Fc^2^)/3'
_refine_ls_weighting_scheme calc
_refine_ls_wR_factor_gt 0.1405
_refine_ls_wR_factor_ref 0.1417
_reflns_number_gt 10141
_reflns_number_total 10402
_reflns_threshold_expression I>2\s(I)
_cod_data_source_file c4dt00909f1.cif
_cod_data_source_block 5
_cod_depositor_comments
;
The following automatic conversions were performed:

'_symmetry_cell_setting' value 'Triclinic' changed to 'triclinic'
according to
/usr/data/users/saulius/crontab/automatic-downloads/rss-feeds/RSC/lib/dictionaries/cif_core.dic
dictionary named 'cif_core.dic' version 2.4.2 from 2011-04-26.

Automatic conversion script
Id: cif_fix_values 2281 2013-09-26 08:29:07Z andrius 

 Adding full bibliography for 7030374--7030380.cif.
;
_cod_original_sg_symbol_H-M P-1
_cod_database_code 7030377

loop_
_symmetry_equiv_pos_as_xyz
'x, y, z'
'-x, -y, -z'

loop_
_atom_site_label
_atom_site_type_symbol
_atom_site_fract_x
_atom_site_fract_y
_atom_site_fract_z
_atom_site_U_iso_or_equiv
_atom_site_adp_type
_atom_site_occupancy
_atom_site_symmetry_multiplicity
_atom_site_calc_flag
_atom_site_refinement_flags
U1 U 0.0000 0.0000 0.0000 0.01023(8) Uani 1 2 d S
O1 O 0.0755(5) 0.0546(4) 0.0801(2) 0.0233(10) Uani 1 1 d .
Cl1 Cl -0.20318(15) 0.12040(14) 0.00959(8) 0.0207(3) Uani 1 1 d .
Cl2 Cl -0.11893(16) -0.19551(14) 0.05180(8) 0.0237(3) Uani 1 1 d .
C1 C -0.1625(6) 0.2665(5) -0.2629(3) 0.0181(12) Uani 1 1 d .
P1 P -0.17503(15) 0.13915(14) -0.31846(8) 0.0168(3) Uani 1 1 d .
C2 C -0.3240(6) 0.0365(5) -0.3135(3) 0.0172(12) Uani 1 1 d .
C3 C -0.4400(6) 0.0827(6) -0.3100(3) 0.0221(13) Uani 1 1 d .
H3 H -0.4387 0.1683 -0.3044 0.027 Uiso 1 1 calc R
C4 C -0.5570(6) 0.0045(6) -0.3146(3) 0.0230(13) Uani 1 1 d .
H4 H -0.6355 0.0363 -0.3117 0.028 Uiso 1 1 calc R
C5 C -0.5587(7) -0.1196(6) -0.3235(3) 0.0237(14) Uani 1 1 d .
H5 H -0.6391 -0.1728 -0.3273 0.028 Uiso 1 1 calc R
C6 C -0.4457(7) -0.1675(6) -0.3269(4) 0.0258(14) Uani 1 1 d .
H6 H -0.4479 -0.2532 -0.3324 0.031 Uiso 1 1 calc R
C7 C -0.3274(7) -0.0890(6) -0.3223(3) 0.0242(14) Uani 1 1 d .
H7 H -0.2493 -0.1214 -0.3252 0.029 Uiso 1 1 calc R
C8 C -0.0455(6) 0.0495(5) -0.2905(3) 0.0164(12) Uani 1 1 d .
C9 C 0.0078(6) -0.0087(6) -0.3377(3) 0.0199(12) Uani 1 1 d .
H9 H -0.0211 0.0026 -0.3836 0.024 Uiso 1 1 calc R
C10 C 0.1031(6) -0.0833(6) -0.3185(3) 0.0215(13) Uani 1 1 d .
H10 H 0.1382 -0.1241 -0.3509 0.026 Uiso 1 1 calc R
C11 C 0.1463(6) -0.0973(6) -0.2512(3) 0.0221(13) Uani 1 1 d .
H11 H 0.2108 -0.1486 -0.2377 0.027 Uiso 1 1 calc R
C12 C 0.0964(6) -0.0374(6) -0.2036(3) 0.0203(13) Uani 1 1 d .
H12 H 0.1279 -0.0462 -0.1578 0.024 Uiso 1 1 calc R
C13 C -0.0004(6) 0.0361(6) -0.2232(3) 0.0198(12) Uani 1 1 d .
H13 H -0.0354 0.0768 -0.1907 0.024 Uiso 1 1 calc R
N1 N -0.1652(5) 0.1861(5) -0.3897(3) 0.0183(10) Uani 1 1 d .
Si1 Si -0.24316(18) 0.16649(17) -0.46934(9) 0.0208(4) Uani 1 1 d .
C26 C -0.4230(7) 0.1699(7) -0.4786(4) 0.0297(16) Uani 1 1 d .
H26A H -0.4386 0.2466 -0.4592 0.045 Uiso 1 1 calc R
H26B H -0.4632 0.1007 -0.4557 0.045 Uiso 1 1 calc R
H26C H -0.4614 0.1641 -0.5259 0.045 Uiso 1 1 calc R
C27 C -0.2198(8) 0.0187(7) -0.5072(4) 0.0315(16) Uani 1 1 d .
H27A H -0.2571 -0.0494 -0.4826 0.047 Uiso 1 1 calc R
H27B H -0.1264 0.0160 -0.5054 0.047 Uiso 1 1 calc R
H27C H -0.2637 0.0120 -0.5536 0.047 Uiso 1 1 calc R
C28 C -0.1714(8) 0.2954(7) -0.5176(4) 0.0342(17) Uani 1 1 d .
H28A H -0.1829 0.3736 -0.4981 0.051 Uiso 1 1 calc R
H28B H -0.2157 0.2880 -0.5639 0.051 Uiso 1 1 calc R
H28C H -0.0781 0.2920 -0.5159 0.051 Uiso 1 1 calc R
P2 P -0.06768(16) 0.39750(14) -0.28648(8) 0.0178(3) Uani 1 1 d .
C14 C -0.1610(6) 0.4927(6) -0.3413(3) 0.0203(13) Uani 1 1 d .
C15 C -0.0988(7) 0.6012(6) -0.3643(3) 0.0252(14) Uani 1 1 d .
H15 H -0.0080 0.6258 -0.3499 0.030 Uiso 1 1 calc R
C16 C -0.1696(8) 0.6727(6) -0.4082(3) 0.0275(15) Uani 1 1 d .
H16 H -0.1268 0.7456 -0.4239 0.033 Uiso 1 1 calc R
C17 C -0.3019(7) 0.6382(7) -0.4293(3) 0.0286(15) Uani 1 1 d .
H17 H -0.3503 0.6884 -0.4584 0.034 Uiso 1 1 calc R
C18 C -0.3644(7) 0.5296(7) -0.4076(4) 0.0286(15) Uani 1 1 d .
H18 H -0.4548 0.5043 -0.4230 0.034 Uiso 1 1 calc R
C19 C -0.2938(7) 0.4589(6) -0.3636(3) 0.0232(13) Uani 1 1 d .
H19 H -0.3369 0.3857 -0.3483 0.028 Uiso 1 1 calc R
C20 C 0.0182(6) 0.4847(6) -0.2144(3) 0.0193(12) Uani 1 1 d .
C21 C 0.0033(7) 0.6053(6) -0.2010(3) 0.0234(13) Uani 1 1 d .
H21 H -0.0546 0.6463 -0.2308 0.028 Uiso 1 1 calc R
C22 C 0.0744(8) 0.6646(6) -0.1436(3) 0.0275(15) Uani 1 1 d .
H22 H 0.0617 0.7454 -0.1332 0.033 Uiso 1 1 calc R
C23 C 0.1634(7) 0.6078(6) -0.1012(3) 0.0270(15) Uani 1 1 d .
H23 H 0.2147 0.6507 -0.0632 0.032 Uiso 1 1 calc R
C24 C 0.1772(7) 0.4870(6) -0.1148(3) 0.0233(13) Uani 1 1 d .
H24 H 0.2372 0.4471 -0.0857 0.028 Uiso 1 1 calc R
C25 C 0.1043(6) 0.4254(6) -0.1702(3) 0.0211(13) Uani 1 1 d .
H25 H 0.1124 0.3424 -0.1786 0.025 Uiso 1 1 calc R
N2 N 0.0457(5) 0.3597(5) -0.3259(3) 0.0182(10) Uani 1 1 d D
H2N H -0.001(6) 0.315(6) -0.361(2) 0.022 Uiso 1 1 d D
Si2 Si 0.21692(18) 0.37929(17) -0.31684(10) 0.0234(4) Uani 1 1 d .
C29 C 0.2459(8) 0.3316(9) -0.3998(4) 0.041(2) Uani 1 1 d .
H29A H 0.2055 0.3832 -0.4338 0.062 Uiso 1 1 calc R
H29B H 0.2075 0.2460 -0.4094 0.062 Uiso 1 1 calc R
H29C H 0.3400 0.3403 -0.4001 0.062 Uiso 1 1 calc R
C30 C 0.2954(7) 0.2786(7) -0.2541(4) 0.0305(16) Uani 1 1 d .
H30A H 0.2581 0.1931 -0.2650 0.046 Uiso 1 1 calc R
H30B H 0.2797 0.3007 -0.2099 0.046 Uiso 1 1 calc R
H30C H 0.3896 0.2890 -0.2544 0.046 Uiso 1 1 calc R
C31 C 0.2877(7) 0.5424(7) -0.2967(4) 0.0345(17) Uani 1 1 d .
H31A H 0.2459 0.5948 -0.3298 0.052 Uiso 1 1 calc R
H31B H 0.3818 0.5530 -0.2973 0.052 Uiso 1 1 calc R
H31C H 0.2725 0.5651 -0.2525 0.052 Uiso 1 1 calc R
C32 C -0.2081(6) 0.2574(6) -0.2013(3) 0.0179(12) Uani 1 1 d .
O2 O -0.2411(4) 0.1552(4) -0.1763(2) 0.0201(9) Uani 1 1 d .
C33 C -0.2235(6) 0.3698(5) -0.1639(3) 0.0171(12) Uani 1 1 d .
C34 C -0.3084(7) 0.4498(6) -0.1925(3) 0.0241(14) Uani 1 1 d .
H34 H -0.3565 0.4331 -0.2360 0.029 Uiso 1 1 calc R
C35 C -0.3220(7) 0.5536(6) -0.1571(4) 0.0267(14) Uani 1 1 d .
H35 H -0.3810 0.6066 -0.1761 0.032 Uiso 1 1 calc R
C36 C -0.2510(7) 0.5798(6) -0.0950(4) 0.0276(15) Uani 1 1 d .
H36 H -0.2591 0.6520 -0.0716 0.033 Uiso 1 1 calc R
C37 C -0.1669(7) 0.5007(6) -0.0659(3) 0.0227(13) Uani 1 1 d .
H37 H -0.1170 0.5198 -0.0230 0.027 Uiso 1 1 calc R
C38 C -0.1558(6) 0.3951(6) -0.0992(3) 0.0201(12) Uani 1 1 d .
H38 H -0.1021 0.3393 -0.0782 0.024 Uiso 1 1 calc R
Li1 Li -0.3172(11) 0.1173(11) -0.1010(6) 0.024(2) Uani 1 1 d .
O3 O -0.4823(4) 0.1881(4) -0.0947(2) 0.0233(10) Uani 1 1 d .
O4 O -0.4327(4) -0.0414(4) -0.1059(2) 0.0236(10) Uani 1 1 d .
C39 C -0.4879(8) 0.2952(7) -0.0570(4) 0.0362(18) Uani 1 1 d .
H39A H -0.5785 0.3109 -0.0619 0.054 Uiso 1 1 calc R
H39B H -0.4343 0.3650 -0.0731 0.054 Uiso 1 1 calc R
H39C H -0.4546 0.2834 -0.0101 0.054 Uiso 1 1 calc R
C40 C -0.5797(7) 0.0890(6) -0.0835(4) 0.0279(15) Uani 1 1 d .
H40A H -0.6681 0.1119 -0.0966 0.033 Uiso 1 1 calc R
H40B H -0.5679 0.0689 -0.0359 0.033 Uiso 1 1 calc R
C41 C -0.5640(7) -0.0186(6) -0.1247(3) 0.0253(14) Uani 1 1 d .
H41A H -0.6258 -0.0909 -0.1164 0.030 Uiso 1 1 calc R
H41B H -0.5816 -0.0005 -0.1725 0.030 Uiso 1 1 calc R
C42 C -0.4067(8) -0.1456(7) -0.1393(4) 0.0339(17) Uani 1 1 d .
H42A H -0.4750 -0.2145 -0.1361 0.051 Uiso 1 1 calc R
H42B H -0.3218 -0.1667 -0.1188 0.051 Uiso 1 1 calc R
H42C H -0.4054 -0.1276 -0.1862 0.051 Uiso 1 1 calc R

loop_
_atom_site_aniso_label
_atom_site_aniso_U_11
_atom_site_aniso_U_22
_atom_site_aniso_U_33
_atom_site_aniso_U_23
_atom_site_aniso_U_13
_atom_site_aniso_U_12
U1 0.01234(14) 0.01034(14) 0.00809(14) 0.00054(10) 0.00328(10) 0.00000(10)
O1 0.026(2) 0.020(2) 0.024(2) 0.0027(18) 0.0061(19) 0.0022(18)
Cl1 0.0218(7) 0.0185(7) 0.0205(7) 0.0003(6) 0.0015(6) 0.0013(6)
Cl2 0.0249(8) 0.0180(7) 0.0278(8) 0.0048(6) 0.0070(6) -0.0012(6)
C1 0.020(3) 0.013(3) 0.020(3) 0.000(2) 0.003(2) -0.001(2)
P1 0.0189(8) 0.0145(7) 0.0163(7) 0.0002(6) 0.0031(6) -0.0006(6)
C2 0.020(3) 0.015(3) 0.015(3) -0.001(2) 0.000(2) -0.001(2)
C3 0.023(3) 0.019(3) 0.022(3) 0.000(2) 0.000(3) -0.001(2)
C4 0.020(3) 0.025(3) 0.023(3) 0.000(3) 0.005(3) 0.002(3)
C5 0.022(3) 0.023(3) 0.022(3) -0.003(3) 0.004(3) -0.008(3)
C6 0.025(3) 0.016(3) 0.034(4) -0.005(3) 0.009(3) -0.006(3)
C7 0.022(3) 0.021(3) 0.027(3) -0.003(3) 0.004(3) -0.004(3)
C8 0.015(3) 0.016(3) 0.016(3) -0.003(2) 0.002(2) -0.004(2)
C9 0.015(3) 0.023(3) 0.020(3) -0.001(2) 0.002(2) -0.001(2)
C10 0.021(3) 0.021(3) 0.023(3) -0.005(3) 0.009(3) 0.000(2)
C11 0.019(3) 0.018(3) 0.028(3) 0.004(3) 0.001(3) 0.003(2)
C12 0.024(3) 0.016(3) 0.019(3) 0.006(2) 0.002(2) -0.003(2)
C13 0.022(3) 0.020(3) 0.018(3) 0.001(2) 0.008(2) 0.001(2)
N1 0.016(2) 0.023(3) 0.015(2) 0.001(2) 0.002(2) 0.001(2)
Si1 0.0224(9) 0.0230(9) 0.0153(8) -0.0004(7) 0.0011(7) 0.0006(7)
C26 0.026(4) 0.036(4) 0.024(4) -0.006(3) -0.006(3) 0.009(3)
C27 0.034(4) 0.036(4) 0.022(3) -0.008(3) 0.001(3) 0.006(3)
C28 0.042(4) 0.033(4) 0.023(4) 0.006(3) -0.001(3) -0.004(3)
P2 0.0216(8) 0.0147(7) 0.0157(7) 0.0001(6) 0.0017(6) -0.0007(6)
C14 0.025(3) 0.020(3) 0.015(3) -0.001(2) 0.002(2) 0.000(2)
C15 0.029(4) 0.023(3) 0.022(3) -0.003(3) 0.003(3) 0.000(3)
C16 0.043(4) 0.017(3) 0.022(3) 0.005(3) 0.004(3) 0.006(3)
C17 0.038(4) 0.029(4) 0.021(3) 0.006(3) 0.004(3) 0.013(3)
C18 0.029(4) 0.031(4) 0.024(3) -0.001(3) 0.002(3) 0.004(3)
C19 0.033(4) 0.018(3) 0.018(3) 0.001(2) 0.001(3) 0.003(3)
C20 0.021(3) 0.020(3) 0.015(3) 0.002(2) 0.001(2) -0.003(2)
C21 0.033(4) 0.016(3) 0.020(3) 0.000(2) 0.002(3) 0.002(3)
C22 0.044(4) 0.014(3) 0.022(3) 0.002(3) 0.003(3) 0.000(3)
C23 0.034(4) 0.020(3) 0.021(3) -0.003(3) -0.004(3) -0.007(3)
C24 0.027(3) 0.022(3) 0.019(3) 0.004(3) -0.001(3) 0.002(3)
C25 0.025(3) 0.016(3) 0.022(3) 0.001(2) 0.005(3) -0.001(2)
N2 0.021(3) 0.017(2) 0.014(2) 0.000(2) 0.001(2) -0.003(2)
Si2 0.0230(9) 0.0218(9) 0.0243(9) 0.0001(7) 0.0064(7) -0.0031(7)
C29 0.034(4) 0.056(5) 0.034(4) -0.002(4) 0.015(3) -0.001(4)
C30 0.024(3) 0.032(4) 0.036(4) -0.002(3) 0.006(3) 0.005(3)
C31 0.029(4) 0.031(4) 0.040(4) 0.004(3) 0.007(3) -0.010(3)
C32 0.017(3) 0.018(3) 0.017(3) -0.004(2) -0.001(2) 0.002(2)
O2 0.022(2) 0.016(2) 0.021(2) 0.0024(17) 0.0036(18) 0.0000(17)
C33 0.023(3) 0.010(3) 0.019(3) 0.000(2) 0.008(2) -0.002(2)
C34 0.029(3) 0.025(3) 0.020(3) 0.002(3) 0.006(3) 0.007(3)
C35 0.033(4) 0.022(3) 0.026(4) -0.003(3) 0.004(3) 0.010(3)
C36 0.040(4) 0.016(3) 0.029(4) -0.004(3) 0.011(3) 0.005(3)
C37 0.027(3) 0.018(3) 0.022(3) 0.003(2) 0.004(3) -0.002(2)
C38 0.024(3) 0.016(3) 0.020(3) 0.002(2) 0.003(2) 0.002(2)
Li1 0.024(6) 0.028(6) 0.020(5) 0.000(5) 0.010(4) -0.004(5)
O3 0.021(2) 0.020(2) 0.029(3) 0.0011(19) 0.0077(19) -0.0002(18)
O4 0.019(2) 0.022(2) 0.027(2) -0.0008(19) 0.0006(19) 0.0006(18)
C39 0.035(4) 0.027(4) 0.048(5) -0.004(3) 0.011(4) 0.003(3)
C40 0.023(3) 0.023(3) 0.036(4) -0.001(3) 0.007(3) -0.003(3)
C41 0.023(3) 0.028(4) 0.024(3) 0.001(3) 0.006(3) -0.001(3)
C42 0.032(4) 0.031(4) 0.038(4) -0.011(3) 0.002(3) 0.007(3)

loop_
_atom_type_symbol
_atom_type_description
_atom_type_scat_dispersion_real
_atom_type_scat_dispersion_imag
_atom_type_scat_source
C C 0.0033 0.0016 'International Tables Vol C Tables 4.2.6.8 and 6.1.1.4'
H H 0.0000 0.0000 'International Tables Vol C Tables 4.2.6.8 and 6.1.1.4'
N N 0.0061 0.0033 'International Tables Vol C Tables 4.2.6.8 and 6.1.1.4'
O O 0.0106 0.0060 'International Tables Vol C Tables 4.2.6.8 and 6.1.1.4'
Si Si 0.0817 0.0704 'International Tables Vol C Tables 4.2.6.8 and 6.1.1.4'
P P 0.1023 0.0942 'International Tables Vol C Tables 4.2.6.8 and 6.1.1.4'
Cl Cl 0.1484 0.1585 'International Tables Vol C Tables 4.2.6.8 and 6.1.1.4'
U U -9.6767 9.6646 'International Tables Vol C Tables 4.2.6.8 and 6.1.1.4'
Li Li -0.0003 0.0001 'International Tables Vol C Tables 4.2.6.8 and 6.1.1.4'

loop_
_geom_angle_atom_site_label_1
_geom_angle_atom_site_label_2
_geom_angle_atom_site_label_3
_geom_angle
_geom_angle_site_symmetry_1
_geom_angle_site_symmetry_3
O1 U1 O1 180.0(3) 2 .
O1 U1 Cl2 90.04(15) 2 2
O1 U1 Cl2 89.96(15) . 2
O1 U1 Cl2 89.96(15) 2 .
O1 U1 Cl2 90.04(15) . .
Cl2 U1 Cl2 180.00(7) 2 .
O1 U1 Cl1 89.88(15) 2 2
O1 U1 Cl1 90.12(15) . 2
Cl2 U1 Cl1 90.09(5) 2 2
Cl2 U1 Cl1 89.91(5) . 2
O1 U1 Cl1 90.12(15) 2 .
O1 U1 Cl1 89.88(15) . .
Cl2 U1 Cl1 89.91(5) 2 .
Cl2 U1 Cl1 90.09(5) . .
Cl1 U1 Cl1 180.00(8) 2 .
Li1 Cl1 U1 103.8(3) . .
C32 C1 P2 123.5(5) . .
C32 C1 P1 123.0(5) . .
P2 C1 P1 112.9(3) . .
N1 P1 C1 109.3(3) . .
N1 P1 C8 110.3(3) . .
C1 P1 C8 109.7(3) . .
N1 P1 C2 114.0(3) . .
C1 P1 C2 109.1(3) . .
C8 P1 C2 104.4(3) . .
C7 C2 C3 119.2(6) . .
C7 C2 P1 119.8(5) . .
C3 C2 P1 120.5(5) . .
C4 C3 C2 120.4(6) . .
C4 C3 H3 119.8 . .
C2 C3 H3 119.8 . .
C5 C4 C3 119.6(6) . .
C5 C4 H4 120.2 . .
C3 C4 H4 120.2 . .
C6 C5 C4 121.1(6) . .
C6 C5 H5 119.5 . .
C4 C5 H5 119.5 . .
C5 C6 C7 119.5(6) . .
C5 C6 H6 120.2 . .
C7 C6 H6 120.2 . .
C2 C7 C6 120.2(6) . .
C2 C7 H7 119.9 . .
C6 C7 H7 119.9 . .
C9 C8 C13 119.7(6) . .
C9 C8 P1 118.7(5) . .
C13 C8 P1 121.6(5) . .
C8 C9 C10 120.7(6) . .
C8 C9 H9 119.7 . .
C10 C9 H9 119.7 . .
C11 C10 C9 119.1(6) . .
C11 C10 H10 120.4 . .
C9 C10 H10 120.4 . .
C12 C11 C10 120.8(6) . .
C12 C11 H11 119.6 . .
C10 C11 H11 119.6 . .
C11 C12 C13 119.8(6) . .
C11 C12 H12 120.1 . .
C13 C12 H12 120.1 . .
C8 C13 C12 119.9(6) . .
C8 C13 H13 120.1 . .
C12 C13 H13 120.1 . .
P1 N1 Si1 141.3(4) . .
N1 Si1 C27 111.9(3) . .
N1 Si1 C26 113.4(3) . .
C27 Si1 C26 107.4(3) . .
N1 Si1 C28 107.2(3) . .
C27 Si1 C28 108.7(4) . .
C26 Si1 C28 108.1(4) . .
Si1 C26 H26A 109.5 . .
Si1 C26 H26B 109.5 . .
H26A C26 H26B 109.5 . .
Si1 C26 H26C 109.5 . .
H26A C26 H26C 109.5 . .
H26B C26 H26C 109.5 . .
Si1 C27 H27A 109.5 . .
Si1 C27 H27B 109.5 . .
H27A C27 H27B 109.5 . .
Si1 C27 H27C 109.5 . .
H27A C27 H27C 109.5 . .
H27B C27 H27C 109.5 . .
Si1 C28 H28A 109.5 . .
Si1 C28 H28B 109.5 . .
H28A C28 H28B 109.5 . .
Si1 C28 H28C 109.5 . .
H28A C28 H28C 109.5 . .
H28B C28 H28C 109.5 . .
N2 P2 C1 110.7(3) . .
N2 P2 C20 105.5(3) . .
C1 P2 C20 110.2(3) . .
N2 P2 C14 106.6(3) . .
C1 P2 C14 113.4(3) . .
C20 P2 C14 110.1(3) . .
C19 C14 C15 118.5(6) . .
C19 C14 P2 121.3(5) . .
C15 C14 P2 120.1(5) . .
C16 C15 C14 120.3(7) . .
C16 C15 H15 119.9 . .
C14 C15 H15 119.9 . .
C17 C16 C15 120.3(7) . .
C17 C16 H16 119.8 . .
C15 C16 H16 119.8 . .
C16 C17 C18 120.0(7) . .
C16 C17 H17 120.0 . .
C18 C17 H17 120.0 . .
C19 C18 C17 119.6(7) . .
C19 C18 H18 120.2 . .
C17 C18 H18 120.2 . .
C18 C19 C14 121.3(6) . .
C18 C19 H19 119.3 . .
C14 C19 H19 119.3 . .
C21 C20 C25 119.9(6) . .
C21 C20 P2 123.7(5) . .
C25 C20 P2 116.4(5) . .
C22 C21 C20 119.1(6) . .
C22 C21 H21 120.5 . .
C20 C21 H21 120.5 . .
C23 C22 C21 121.1(6) . .
C23 C22 H22 119.5 . .
C21 C22 H22 119.5 . .
C22 C23 C24 119.4(6) . .
C22 C23 H23 120.3 . .
C24 C23 H23 120.3 . .
C25 C24 C23 120.3(6) . .
C25 C24 H24 119.8 . .
C23 C24 H24 119.8 . .
C24 C25 C20 120.1(6) . .
C24 C25 H25 119.9 . .
C20 C25 H25 119.9 . .
P2 N2 Si2 138.9(3) . .
P2 N2 H2N 103(5) . .
Si2 N2 H2N 118(5) . .
N2 Si2 C29 103.1(3) . .
N2 Si2 C30 113.8(3) . .
C29 Si2 C30 107.9(4) . .
N2 Si2 C31 111.0(3) . .
C29 Si2 C31 110.9(4) . .
C30 Si2 C31 109.9(4) . .
Si2 C29 H29A 109.5 . .
Si2 C29 H29B 109.5 . .
H29A C29 H29B 109.5 . .
Si2 C29 H29C 109.5 . .
H29A C29 H29C 109.5 . .
H29B C29 H29C 109.5 . .
Si2 C30 H30A 109.5 . .
Si2 C30 H30B 109.5 . .
H30A C30 H30B 109.5 . .
Si2 C30 H30C 109.5 . .
H30A C30 H30C 109.5 . .
H30B C30 H30C 109.5 . .
Si2 C31 H31A 109.5 . .
Si2 C31 H31B 109.5 . .
H31A C31 H31B 109.5 . .
Si2 C31 H31C 109.5 . .
H31A C31 H31C 109.5 . .
H31B C31 H31C 109.5 . .
O2 C32 C1 122.3(6) . .
O2 C32 C33 117.1(5) . .
C1 C32 C33 120.6(5) . .
C32 O2 Li1 130.9(6) . .
C38 C33 C34 118.9(6) . .
C38 C33 C32 120.4(6) . .
C34 C33 C32 120.6(6) . .
C35 C34 C33 120.0(6) . .
C35 C34 H34 120.0 . .
C33 C34 H34 120.0 . .
C36 C35 C34 120.4(7) . .
C36 C35 H35 119.8 . .
C34 C35 H35 119.8 . .
C35 C36 C37 120.2(6) . .
C35 C36 H36 119.9 . .
C37 C36 H36 119.9 . .
C38 C37 C36 120.3(6) . .
C38 C37 H37 119.9 . .
C36 C37 H37 119.9 . .
C37 C38 C33 120.2(6) . .
C37 C38 H38 119.9 . .
C33 C38 H38 119.9 . .
O2 Li1 O4 115.4(6) . .
O2 Li1 O3 116.6(6) . .
O4 Li1 O3 84.0(5) . .
O2 Li1 Cl1 125.5(6) . .
O4 Li1 Cl1 101.6(5) . .
O3 Li1 Cl1 105.3(5) . .
C39 O3 C40 112.0(5) . .
C39 O3 Li1 124.8(5) . .
C40 O3 Li1 107.6(5) . .
C42 O4 C41 112.7(5) . .
C42 O4 Li1 122.1(6) . .
C41 O4 Li1 107.8(5) . .
O3 C39 H39A 109.5 . .
O3 C39 H39B 109.5 . .
H39A C39 H39B 109.5 . .
O3 C39 H39C 109.5 . .
H39A C39 H39C 109.5 . .
H39B C39 H39C 109.5 . .
O3 C40 C41 107.4(6) . .
O3 C40 H40A 110.2 . .
C41 C40 H40A 110.2 . .
O3 C40 H40B 110.2 . .
C41 C40 H40B 110.2 . .
H40A C40 H40B 108.5 . .
O4 C41 C40 107.0(6) . .
O4 C41 H41A 110.3 . .
C40 C41 H41A 110.3 . .
O4 C41 H41B 110.3 . .
C40 C41 H41B 110.3 . .
H41A C41 H41B 108.6 . .
O4 C42 H42A 109.5 . .
O4 C42 H42B 109.5 . .
H42A C42 H42B 109.5 . .
O4 C42 H42C 109.5 . .
H42A C42 H42C 109.5 . .
H42B C42 H42C 109.5 . .

loop_
_geom_bond_atom_site_label_1
_geom_bond_atom_site_label_2
_geom_bond_distance
_geom_bond_site_symmetry_2
U1 O1 1.759(5) 2
U1 O1 1.759(5) .
U1 Cl2 2.6551(15) 2
U1 Cl2 2.6551(15) .
U1 Cl1 2.7001(15) 2
U1 Cl1 2.7001(15) .
Cl1 Li1 2.372(12) .
C1 C32 1.416(9) .
C1 P2 1.755(6) .
C1 P1 1.782(6) .
P1 N1 1.562(5) .
P1 C8 1.812(6) .
P1 C2 1.816(6) .
C2 C7 1.393(9) .
C2 C3 1.397(9) .
C3 C4 1.388(9) .
C3 H3 0.9500 .
C4 C5 1.380(9) .
C4 H4 0.9500 .
C5 C6 1.378(10) .
C5 H5 0.9500 .
C6 C7 1.400(9) .
C6 H6 0.9500 .
C7 H7 0.9500 .
C8 C9 1.390(9) .
C8 C13 1.392(8) .
C9 C10 1.393(9) .
C9 H9 0.9500 .
C10 C11 1.390(9) .
C10 H10 0.9500 .
C11 C12 1.385(9) .
C11 H11 0.9500 .
C12 C13 1.397(9) .
C12 H12 0.9500 .
C13 H13 0.9500 .
N1 Si1 1.693(5) .
Si1 C27 1.869(8) .
Si1 C26 1.871(7) .
Si1 C28 1.878(8) .
C26 H26A 0.9800 .
C26 H26B 0.9800 .
C26 H26C 0.9800 .
C27 H27A 0.9800 .
C27 H27B 0.9800 .
C27 H27C 0.9800 .
C28 H28A 0.9800 .
C28 H28B 0.9800 .
C28 H28C 0.9800 .
P2 N2 1.641(6) .
P2 C20 1.792(6) .
P2 C14 1.805(7) .
C14 C19 1.389(9) .
C14 C15 1.405(9) .
C15 C16 1.389(9) .
C15 H15 0.9500 .
C16 C17 1.382(11) .
C16 H16 0.9500 .
C17 C18 1.395(10) .
C17 H17 0.9500 .
C18 C19 1.385(9) .
C18 H18 0.9500 .
C19 H19 0.9500 .
C20 C21 1.395(9) .
C20 C25 1.400(9) .
C21 C22 1.388(9) .
C21 H21 0.9500 .
C22 C23 1.385(10) .
C22 H22 0.9500 .
C23 C24 1.395(9) .
C23 H23 0.9500 .
C24 C25 1.374(9) .
C24 H24 0.9500 .
C25 H25 0.9500 .
N2 Si2 1.758(6) .
N2 H2N 0.907(10) .
Si2 C29 1.858(8) .
Si2 C30 1.865(8) .
Si2 C31 1.867(8) .
C29 H29A 0.9800 .
C29 H29B 0.9800 .
C29 H29C 0.9800 .
C30 H30A 0.9800 .
C30 H30B 0.9800 .
C30 H30C 0.9800 .
C31 H31A 0.9800 .
C31 H31B 0.9800 .
C31 H31C 0.9800 .
C32 O2 1.269(8) .
C32 C33 1.498(8) .
O2 Li1 1.870(12) .
C33 C38 1.399(9) .
C33 C34 1.404(9) .
C34 C35 1.390(9) .
C34 H34 0.9500 .
C35 C36 1.367(10) .
C35 H35 0.9500 .
C36 C37 1.394(9) .
C36 H36 0.9500 .
C37 C38 1.377(9) .
C37 H37 0.9500 .
C38 H38 0.9500 .
Li1 O4 1.979(12) .
Li1 O3 2.021(13) .
O3 C39 1.423(9) .
O3 C40 1.437(8) .
O4 C42 1.418(8) .
O4 C41 1.426(8) .
C39 H39A 0.9800 .
C39 H39B 0.9800 .
C39 H39C 0.9800 .
C40 C41 1.496(10) .
C40 H40A 0.9900 .
C40 H40B 0.9900 .
C41 H41A 0.9900 .
C41 H41B 0.9900 .
C42 H42A 0.9800 .
C42 H42B 0.9800 .
C42 H42C 0.9800 .

loop_
_geom_torsion_atom_site_label_1
_geom_torsion_atom_site_label_2
_geom_torsion_atom_site_label_3
_geom_torsion_atom_site_label_4
_geom_torsion
_geom_torsion_site_symmetry_1
O1 U1 Cl1 Li1 -13.9(3) 2
O1 U1 Cl1 Li1 166.1(3) .
Cl2 U1 Cl1 Li1 76.1(3) 2
Cl2 U1 Cl1 Li1 -103.9(3) .
Cl1 U1 Cl1 Li1 -156(100) 2
C32 C1 P1 N1 159.3(5) .
P2 C1 P1 N1 -29.5(4) .
C32 C1 P1 C8 -79.8(6) .
P2 C1 P1 C8 91.5(4) .
C32 C1 P1 C2 33.9(6) .
P2 C1 P1 C2 -154.8(3) .
N1 P1 C2 C7 90.5(6) .
C1 P1 C2 C7 -147.0(5) .
C8 P1 C2 C7 -29.9(6) .
N1 P1 C2 C3 -80.8(6) .
C1 P1 C2 C3 41.7(6) .
C8 P1 C2 C3 158.9(5) .
C7 C2 C3 C4 0.5(10) .
P1 C2 C3 C4 171.9(5) .
C2 C3 C4 C5 -0.7(10) .
C3 C4 C5 C6 0.9(10) .
C4 C5 C6 C7 -0.9(11) .
C3 C2 C7 C6 -0.6(10) .
P1 C2 C7 C6 -171.9(5) .
C5 C6 C7 C2 0.7(11) .
N1 P1 C8 C9 -25.9(6) .
C1 P1 C8 C9 -146.3(5) .
C2 P1 C8 C9 96.9(5) .
N1 P1 C8 C13 155.3(5) .
C1 P1 C8 C13 34.9(6) .
C2 P1 C8 C13 -81.9(5) .
C13 C8 C9 C10 1.9(9) .
P1 C8 C9 C10 -176.9(5) .
C8 C9 C10 C11 -1.1(9) .
C9 C10 C11 C12 -0.5(10) .
C10 C11 C12 C13 1.3(9) .
C9 C8 C13 C12 -1.1(9) .
P1 C8 C13 C12 177.7(5) .
C11 C12 C13 C8 -0.5(9) .
C1 P1 N1 Si1 -128.8(6) .
C8 P1 N1 Si1 110.6(6) .
C2 P1 N1 Si1 -6.4(7) .
P1 N1 Si1 C27 -73.6(6) .
P1 N1 Si1 C26 48.1(7) .
P1 N1 Si1 C28 167.3(6) .
C32 C1 P2 N2 140.9(5) .
P1 C1 P2 N2 -30.3(4) .
C32 C1 P2 C20 24.5(6) .
P1 C1 P2 C20 -146.7(3) .
C32 C1 P2 C14 -99.4(6) .
P1 C1 P2 C14 89.4(4) .
N2 P2 C14 C19 119.3(6) .
C1 P2 C14 C19 -2.7(7) .
C20 P2 C14 C19 -126.7(6) .
N2 P2 C14 C15 -58.2(6) .
C1 P2 C14 C15 179.8(5) .
C20 P2 C14 C15 55.8(6) .
C19 C14 C15 C16 0.3(10) .
P2 C14 C15 C16 177.9(5) .
C14 C15 C16 C17 0.5(11) .
C15 C16 C17 C18 -1.6(11) .
C16 C17 C18 C19 1.9(11) .
C17 C18 C19 C14 -1.1(11) .
C15 C14 C19 C18 0.0(10) .
P2 C14 C19 C18 -177.5(5) .
N2 P2 C20 C21 120.2(6) .
C1 P2 C20 C21 -120.3(6) .
C14 P2 C20 C21 5.5(7) .
N2 P2 C20 C25 -59.7(5) .
C1 P2 C20 C25 59.9(6) .
C14 P2 C20 C25 -174.4(5) .
C25 C20 C21 C22 -0.3(10) .
P2 C20 C21 C22 179.8(5) .
C20 C21 C22 C23 2.9(11) .
C21 C22 C23 C24 -3.2(11) .
C22 C23 C24 C25 0.8(11) .
C23 C24 C25 C20 1.7(10) .
C21 C20 C25 C24 -2.0(10) .
P2 C20 C25 C24 177.9(5) .
C1 P2 N2 Si2 -118.6(5) .
C20 P2 N2 Si2 0.6(6) .
C14 P2 N2 Si2 117.7(5) .
P2 N2 Si2 C29 -166.8(5) .
P2 N2 Si2 C30 76.6(6) .
P2 N2 Si2 C31 -48.0(6) .
P2 C1 C32 O2 -158.3(5) .
P1 C1 C32 O2 12.0(9) .
P2 C1 C32 C33 23.8(8) .
P1 C1 C32 C33 -165.9(5) .
C1 C32 O2 Li1 -173.8(6) .
C33 C32 O2 Li1 4.1(10) .
O2 C32 C33 C38 60.6(8) .
C1 C32 C33 C38 -121.4(7) .
O2 C32 C33 C34 -117.8(7) .
C1 C32 C33 C34 60.2(8) .
C38 C33 C34 C35 1.4(10) .
C32 C33 C34 C35 179.8(6) .
C33 C34 C35 C36 1.4(11) .
C34 C35 C36 C37 -1.7(11) .
C35 C36 C37 C38 -0.7(11) .
C36 C37 C38 C33 3.5(10) .
C34 C33 C38 C37 -3.8(9) .
C32 C33 C38 C37 177.8(6) .
C32 O2 Li1 O4 148.8(6) .
C32 O2 Li1 O3 52.6(10) .
C32 O2 Li1 Cl1 -83.4(9) .
U1 Cl1 Li1 O2 -46.8(7) .
U1 Cl1 Li1 O4 86.4(4) .
U1 Cl1 Li1 O3 173.3(4) .
O2 Li1 O3 C39 -98.6(8) .
O4 Li1 O3 C39 145.9(6) .
Cl1 Li1 O3 C39 45.5(8) .
O2 Li1 O3 C40 127.1(6) .
O4 Li1 O3 C40 11.6(6) .
Cl1 Li1 O3 C40 -88.8(6) .
O2 Li1 O4 C42 35.2(10) .
O3 Li1 O4 C42 151.9(5) .
Cl1 Li1 O4 C42 -103.7(6) .
O2 Li1 O4 C41 -97.5(7) .
O3 Li1 O4 C41 19.2(6) .
Cl1 Li1 O4 C41 123.6(5) .
C39 O3 C40 C41 -179.3(6) .
Li1 O3 C40 C41 -38.7(7) .
C42 O4 C41 C40 177.2(6) .
Li1 O4 C41 C40 -45.2(7) .
O3 C40 C41 O4 56.4(7) .
